data_1542288
loop_
_publ_author_name
'Kovrugin, Vadim M.'
'Gordon, Elijah E.'
'Kasapbasi, Esra E.'
'Whangbo, Myung-Hwan'
'Colmont, Marie'
'Siidra, Oleg I.'
'Colis, Silviu'
'Krivovichev, Sergey V.'
'Mentr\'e, Olivier'

_publ_section_title
;
 Bonding Scheme, Hydride Character, and Magnetic Paths of (HPO3)2--Versus
 (SeO3)2--Building Units in Solids
;
_journal_issue 3
_journal_name_full 'The Journal of Physical Chemistry C'
_journal_page_first 1650
_journal_paper_doi 10.1021/acs.jpcc.5b10889
_journal_volume 120
_journal_year 2016
_chemical_formula_moiety 'Fe2 O9 Se3'
_chemical_formula_sum 'Fe2 O9 Se3'
_chemical_formula_weight 492.58
_chemical_name_systematic
;
 ?
;
_space_group_crystal_system hexagonal
_space_group_IT_number 176
_space_group_name_Hall '-P 6c'
_space_group_name_H-M_alt 'P 63/m'
_symmetry_space_group_name_Hall '-P 6c'
_symmetry_space_group_name_H-M 'P 63/m'
_audit_creation_method SHELXL-97
_cell_angle_alpha 90
_cell_angle_beta 90
_cell_angle_gamma 120
_cell_formula_units_Z 2
_cell_length_a 7.8720(9)
_cell_length_b 7.8720(9)
_cell_length_c 7.3258(10)
_cell_measurement_reflns_used 918
_cell_measurement_temperature 293(2)
_cell_measurement_theta_max 30.44
_cell_measurement_theta_min 2.99
_cell_volume 393.15(8)
_computing_cell_refinement 'Bruker SAINT'
_computing_data_collection 'Bruker APEX2'
_computing_data_reduction 'Bruker SAINT'
_computing_molecular_graphics 'Crystal Maker (Crystal Maker, 2006)'
_computing_structure_refinement 'SHELXL-97 (Sheldrick, 97)'
_computing_structure_solution 'Superflip (Palatinus & Chapuis, 2007)'
_diffrn_ambient_temperature 293(2)
_diffrn_measured_fraction_theta_full 1.000
_diffrn_measured_fraction_theta_max 1.000
_diffrn_measurement_device_type 'Bruker APEX-II CCD'
_diffrn_measurement_method '\f and \w scans'
_diffrn_radiation_monochromator graphite
_diffrn_radiation_source 'sealed tube'
_diffrn_radiation_type MoK\a
_diffrn_radiation_wavelength 0.71073
_diffrn_reflns_av_R_equivalents 0.0303
_diffrn_reflns_av_unetI/netI 0.0225
_diffrn_reflns_laue_measured_fraction_full 1.000
_diffrn_reflns_laue_measured_fraction_max 1.000
_diffrn_reflns_limit_h_max 11
_diffrn_reflns_limit_h_min -10
_diffrn_reflns_limit_k_max 9
_diffrn_reflns_limit_k_min -10
_diffrn_reflns_limit_l_max 10
_diffrn_reflns_limit_l_min -10
_diffrn_reflns_number 3894
_diffrn_reflns_point_group_measured_fraction_full 1.000
_diffrn_reflns_point_group_measured_fraction_max 1.000
_diffrn_reflns_theta_full 25.242
_diffrn_reflns_theta_max 31.498
_diffrn_reflns_theta_min 2.988
_exptl_absorpt_coefficient_mu 17.603
_exptl_absorpt_correction_T_max 0.7462
_exptl_absorpt_correction_T_min 0.5265
_exptl_absorpt_correction_type multi-scan
_exptl_absorpt_process_details 'Bruker SADABS'
_exptl_crystal_colour yellow
_exptl_crystal_density_diffrn 4.161
_exptl_crystal_description dipyramid
_exptl_crystal_F_000 452
_exptl_crystal_size_max 0.23
_exptl_crystal_size_mid 0.19
_exptl_crystal_size_min 0.18
_refine_diff_density_max 0.451
_refine_diff_density_min -0.426
_refine_diff_density_rms 0.099
_refine_ls_extinction_coef 0.0040(6)
_refine_ls_extinction_expression Fc^*^=kFc[1+0.001xFc^2^\l^3^/sin(2\q)]^-1/4^
_refine_ls_extinction_method SHELXL
_refine_ls_goodness_of_fit_ref 1.098
_refine_ls_hydrogen_treatment undef
_refine_ls_matrix_type full
_refine_ls_number_parameters 26
_refine_ls_number_reflns 472
_refine_ls_number_restraints 0
_refine_ls_restrained_S_all 1.098
_refine_ls_R_factor_all 0.0157
_refine_ls_R_factor_gt 0.0141
_refine_ls_shift/su_max 0.000
_refine_ls_shift/su_mean 0.000
_refine_ls_structure_factor_coef Fsqd
_refine_ls_weighting_details 'w=1/[\s^2^(Fo^2^)+0.3192P] where P=(Fo^2^+2Fc^2^)/3'
_refine_ls_weighting_scheme calc
_refine_ls_wR_factor_gt 0.0308
_refine_ls_wR_factor_ref 0.0311
_reflns_Friedel_coverage 0.000
_reflns_number_gt 443
_reflns_number_total 472
_reflns_threshold_expression 'I > 2\s(I)'
_cod_data_source_file jp5b10889_si_002.cif
_cod_data_source_block shelx
_cod_depositor_comments 'Adding full bibliography for 1542288--1542289.cif.'
_cod_original_cell_volume 393.15(10)
_cod_database_code 1542288
_shelx_space_group_comment
;
The symmetry employed for this shelxl refinement is uniquely defined
by the following loop, which should always be used as a source of
symmetry information in preference to the above space-group names.
They are only intended as comments.
;

loop_
_space_group_symop_operation_xyz
'x, y, z'
'-y, x-y, z'
'-x+y, -x, z'
'-x, -y, z+1/2'
'y, -x+y, z+1/2'
'x-y, x, z+1/2'
'-x, -y, -z'
'y, -x+y, -z'
'x-y, x, -z'
'x, y, -z-1/2'
'-y, x-y, -z-1/2'
'-x+y, -x, -z-1/2'

loop_
_atom_site_label
_atom_site_type_symbol
_atom_site_fract_x
_atom_site_fract_y
_atom_site_fract_z
_atom_site_U_iso_or_equiv
_atom_site_adp_type
_atom_site_occupancy
_atom_site_site_symmetry_order
_atom_site_calc_flag
_atom_site_refinement_flags_posn
_atom_site_refinement_flags_adp
_atom_site_refinement_flags_occupancy
Se1 Se 0.26996(3) 0.30374(3) 0.2500 0.00914(8) Uani 1 2 d S T P
Fe1 Fe 0.3333 0.6667 -0.04611(5) 0.01047(11) Uani 1 3 d S T P
O1 O 0.2373(2) 0.4167(2) 0.07073(16) 0.0157(3) Uani 1 1 d . . .
O2 O -0.1197(3) 0.4796(3) 0.2500 0.0108(3) Uani 1 2 d S T P

loop_
_atom_site_aniso_label
_atom_site_aniso_U_11
_atom_site_aniso_U_22
_atom_site_aniso_U_33
_atom_site_aniso_U_23
_atom_site_aniso_U_13
_atom_site_aniso_U_12
Se1 0.00979(13) 0.00798(13) 0.00866(11) 0.000 0.000 0.00370(10)
Fe1 0.01223(15) 0.01223(15) 0.00695(16) 0.000 0.000 0.00611(7)
O1 0.0167(7) 0.0167(7) 0.0140(5) 0.0052(4) -0.0022(4) 0.0085(6)
O2 0.0096(8) 0.0103(8) 0.0093(6) 0.000 0.000 0.0028(7)

loop_
_atom_type_symbol
_atom_type_description
_atom_type_scat_dispersion_real
_atom_type_scat_dispersion_imag
_atom_type_scat_source
O O 0.0106 0.0060 'International Tables Vol C Tables 4.2.6.8 and 6.1.1.4'
Fe Fe 0.3463 0.8444 'International Tables Vol C Tables 4.2.6.8 and 6.1.1.4'
Se Se -0.0929 2.2259 'International Tables Vol C Tables 4.2.6.8 and 6.1.1.4'

loop_
_geom_angle_atom_site_label_1
_geom_angle_atom_site_label_2
_geom_angle_atom_site_label_3
_geom_angle
_geom_angle_site_symmetry_1
_geom_angle_site_symmetry_3
O1 Se1 O1 103.15(9) 10_556 .
O1 Se1 O2 102.14(6) 10_556 2_665
O1 Se1 O2 102.14(6) . 2_665
O1 Se1 O1 75.22(3) 10_556 5
O1 Se1 O1 167.41(6) . 5
O2 Se1 O1 66.49(4) 2_665 5
O1 Se1 O1 167.41(6) 10_556 8
O1 Se1 O1 75.22(3) . 8
O2 Se1 O1 66.49(4) 2_665 8
O1 Se1 O1 103.57(5) 5 8
O1 Se1 O2 123.65(5) 10_556 3
O1 Se1 O2 123.65(5) . 3
O2 Se1 O2 43.29(9) 2_665 3
O1 Se1 O2 52.08(3) 5 3
O1 Se1 O2 52.08(3) 8 3
O1 Fe1 O1 101.66(5) . 3_565
O1 Fe1 O1 101.66(5) . 2_665
O1 Fe1 O1 101.66(5) 3_565 2_665
O1 Fe1 O2 87.61(6) . 7_565
O1 Fe1 O2 92.45(6) 3_565 7_565
O1 Fe1 O2 161.04(5) 2_665 7_565
O1 Fe1 O2 161.04(5) . 9_665
O1 Fe1 O2 87.61(6) 3_565 9_665
O1 Fe1 O2 92.45(6) 2_665 9_665
O2 Fe1 O2 75.38(5) 7_565 9_665
O1 Fe1 O2 92.45(6) . 8
O1 Fe1 O2 161.04(5) 3_565 8
O1 Fe1 O2 87.61(6) 2_665 8
O2 Fe1 O2 75.38(5) 7_565 8
O2 Fe1 O2 75.38(5) 9_665 8
Se1 O1 Fe1 143.74(8) . .
Se1 O1 O1 38.42(5) . 10_556
Fe1 O1 O1 116.46(4) . 10_556
Se1 O1 O2 39.55(4) . 2_665
Fe1 O1 O2 111.14(7) . 2_665
O1 O1 O2 60.21(3) 10_556 2_665
Se1 O1 O2 167.26(8) . 7_565
Fe1 O1 O2 48.98(4) . 7_565
O1 O1 O2 147.28(4) 10_556 7_565
O2 O1 O2 147.39(7) 2_665 7_565
Se1 O1 O2 131.11(8) . 8
Fe1 O1 O2 46.34(4) . 8
O1 O1 O2 143.78(4) 10_556 8
O2 O1 O2 93.70(5) 2_665 8
O2 O1 O2 53.70(6) 7_565 8
Se1 O1 O1 128.27(5) . 3_565
Fe1 O1 O1 39.17(2) . 3_565
O1 O1 O1 90.0 10_556 3_565
O2 O1 O1 124.17(6) 2_665 3_565
O2 O1 O1 60.52(5) 7_565 3_565
O2 O1 O1 84.86(4) 8 3_565
Se1 O1 O1 105.38(7) . 2_665
Fe1 O1 O1 39.17(2) . 2_665
O1 O1 O1 90.0 10_556 2_665
O2 O1 O1 73.02(7) 2_665 2_665
O2 O1 O1 87.00(4) 7_565 2_665
O2 O1 O1 56.59(4) 8 2_665
O1 O1 O1 60.0 3_565 2_665
Se1 O1 Se1 132.83(7) . 9
Fe1 O1 Se1 83.39(4) . 9
O1 O1 Se1 141.79(3) 10_556 9
O2 O1 Se1 145.86(6) 2_665 9
O2 O1 Se1 34.43(4) 7_565 9
O2 O1 Se1 73.83(4) 8 9
O1 O1 Se1 86.98(5) 3_565 9
O1 O1 Se1 120.49(3) 2_665 9
Se1 O1 O1 115.97(5) . 9
Fe1 O1 O1 96.02(6) . 9
O1 O1 O1 109.98(4) 10_556 9
O2 O1 O1 152.75(6) 2_665 9
O2 O1 O1 53.79(6) 7_565 9
O2 O1 O1 104.07(6) 8 9
O1 O1 O1 78.55(7) 3_565 9
O1 O1 O1 134.12(6) 2_665 9
Se1 O1 O1 32.31(3) 9 9
Se1 O1 O1 72.47(4) . 8
Fe1 O1 O1 114.38(8) . 8
O1 O1 O1 109.98(4) 10_556 8
O2 O1 O1 58.47(5) 2_665 8
O2 O1 O1 102.54(7) 7_565 8
O2 O1 O1 68.69(6) 8 8
O1 O1 O1 153.48(6) 3_565 8
O1 O1 O1 101.45(7) 2_665 8
Se1 O1 O1 87.46(4) 9 8
O1 O1 O1 108.95(4) 9 8
Se1 O1 O2 97.68(6) . .
Fe1 O1 O2 87.30(5) . .
O1 O1 O2 66.96(2) 10_556 .
O2 O1 O2 126.93(5) 2_665 .
O2 O1 O2 82.05(4) 7_565 .
O2 O1 O2 129.27(5) 8 .
O1 O1 O2 48.90(5) 3_565 .
O1 O1 O2 103.23(5) 2_665 .
Se1 O1 O2 82.88(4) 9 .
O1 O1 O2 53.97(4) 9 .
O1 O1 O2 155.10(5) 8 .
Se1 O2 Fe1 122.45(6) 3_565 7_565
Se1 O2 Fe1 122.45(6) 3_565 4_565
Fe1 O2 Fe1 90.18(7) 7_565 4_565
Se1 O2 O2 169.46(12) 3_565 3_455
Fe1 O2 O2 52.31(3) 7_565 3_455
Fe1 O2 O2 52.31(3) 4_565 3_455
Se1 O2 O2 109.46(12) 3_565 2_565
Fe1 O2 O2 52.31(3) 7_565 2_565
Fe1 O2 O2 52.31(3) 4_565 2_565
O2 O2 O2 60.0 3_455 2_565
Se1 O2 O1 38.31(4) 3_565 12_566
Fe1 O2 O1 160.55(7) 7_565 12_566
Fe1 O2 O1 103.85(4) 4_565 12_566
O2 O2 O1 147.06(6) 3_455 12_566
O2 O2 O1 127.66(9) 2_565 12_566
Se1 O2 O1 38.31(4) 3_565 3_565
Fe1 O2 O1 103.85(4) 7_565 3_565
Fe1 O2 O1 160.55(7) 4_565 3_565
O2 O2 O1 147.06(6) 3_455 3_565
O2 O2 O1 127.66(9) 2_565 3_565
O1 O2 O1 59.57(7) 12_566 3_565
Se1 O2 O1 79.08(5) 3_565 7_565
Fe1 O2 O1 43.40(3) 7_565 7_565
Fe1 O2 O1 117.72(8) 4_565 7_565
O2 O2 O1 95.37(5) 3_455 7_565
O2 O2 O1 65.53(6) 2_565 7_565
O1 O2 O1 117.19(8) 12_566 7_565
O1 O2 O1 67.74(5) 3_565 7_565
Se1 O2 O1 79.08(5) 3_565 4_565
Fe1 O2 O1 117.72(8) 7_565 4_565
Fe1 O2 O1 43.40(3) 4_565 4_565
O2 O2 O1 95.37(5) 3_455 4_565
O2 O2 O1 65.53(6) 2_565 4_565
O1 O2 O1 67.74(5) 12_566 4_565
O1 O2 O1 117.19(8) 3_565 4_565
O1 O2 O1 114.55(9) 7_565 4_565
Se1 O2 O1 122.74(4) 3_565 9
Fe1 O2 O1 41.21(3) 7_565 9
Fe1 O2 O1 112.98(7) 4_565 9
O2 O2 O1 60.78(5) 3_455 9
O2 O2 O1 92.54(5) 2_565 9
O1 O2 O1 137.47(6) 12_566 9
O1 O2 O1 86.30(5) 3_565 9
O1 O2 O1 62.89(5) 7_565 9
O1 O2 O1 154.38(8) 4_565 9
Se1 O2 O1 122.74(4) 3_565 6
Fe1 O2 O1 112.98(7) 7_565 6
Fe1 O2 O1 41.21(3) 4_565 6
O2 O2 O1 60.78(5) 3_455 6
O2 O2 O1 92.54(5) 2_565 6
O1 O2 O1 86.30(5) 12_566 6
O1 O2 O1 137.47(6) 3_565 6
O1 O2 O1 154.38(8) 7_565 6
O1 O2 O1 62.89(5) 4_565 6
O1 O2 O1 107.55(8) 9 6
Se1 O2 O1 90.51(7) 3_565 .
Fe1 O2 O1 98.07(5) 7_565 .
Fe1 O2 O1 134.00(7) 4_565 .
O2 O2 O1 99.18(9) 3_455 .
O2 O2 O1 149.84(6) 2_565 .
O1 O2 O1 81.97(7) 12_566 .
O1 O2 O1 58.09(6) 3_565 .
O1 O2 O1 97.95(4) 7_565 .
O1 O2 O1 142.83(6) 4_565 .
O1 O2 O1 57.34(5) 9 .
O1 O2 O1 95.27(6) 6 .

loop_
_geom_bond_atom_site_label_1
_geom_bond_atom_site_label_2
_geom_bond_distance
_geom_bond_site_symmetry_2
Se1 O1 1.6763(12) 10_556
Se1 O1 1.6763(12) .
Se1 O2 1.7220(18) 2_665
Se1 O1 2.9905(13) 5
Se1 O1 2.9905(13) 8
Se1 O2 3.5461(18) 3
Fe1 O1 1.9208(13) .
Fe1 O1 1.9208(13) 3_565
Fe1 O1 1.9208(13) 2_665
Fe1 O2 2.1090(13) 7_565
Fe1 O2 2.1090(13) 9_665
Fe1 O2 2.1090(13) 8
O1 O1 2.627(2) 10_556
O1 O2 2.644(2) 2_665
O1 O2 2.7929(15) 7_565
O1 O2 2.9126(17) 8
O1 O1 2.978(2) 3_565
O1 O1 2.978(2) 2_665
O1 Se1 2.9905(13) 9
O1 O1 3.0323(16) 9
O1 O1 3.0323(16) 8
O1 O2 3.355(2) .
O2 Se1 1.7220(18) 3_565
O2 Fe1 2.1090(13) 7_565
O2 Fe1 2.1090(13) 4_565
O2 O2 2.579(3) 3_455
O2 O2 2.579(3) 2_565
O2 O1 2.644(2) 12_566
O2 O1 2.644(2) 3_565
O2 O1 2.7929(15) 7_565
O2 O1 2.7929(15) 4_565
O2 O1 2.9126(17) 9
O2 O1 2.9126(17) 6
